data_4332757
loop_
_publ_author_name
'Ward, Benjamin D.'
'Risler, H\'el\`ene'
'Weitershaus, Katharina'
'Bellemin-Laponnaz, St\'ephane'
'Wadepohl, Hubert'
'Gade, Lutz H.'

_publ_section_title
;
 2-Aminopyrrolines:&#x00A0; New Chiral Amidinate Ligands with a Rigid
 Well-Defined Molecular Structure and Their Coordination to TiIV
;
_journal_issue 19
_journal_name_full 'Inorganic Chemistry'
_journal_page_first 7777
_journal_page_last 7787
_journal_paper_doi 10.1021/ic060809y
_journal_volume 45
_journal_year 2006
_chemical_formula_moiety 'C24 H34 N6 Ti'
_chemical_formula_sum 'C24 H34 N6 Ti'
_chemical_formula_weight 454.47
_chemical_name_systematic
; 
 ? 
;
_space_group_IT_number 14
_symmetry_cell_setting monoclinic
_symmetry_space_group_name_Hall '-P 2yab'
_symmetry_space_group_name_H-M 'P 1 21/a 1'
_atom_sites_solution_hydrogens geom
_atom_sites_solution_primary direct
_atom_sites_solution_secondary difmap
_audit_creation_method SHELXL-97
_cell_angle_alpha 90.00
_cell_angle_beta 93.63(5)
_cell_angle_gamma 90.00
_cell_formula_units_Z 4
_cell_length_a 8.605(5)
_cell_length_b 16.710(5)
_cell_length_c 16.677(5)
_cell_measurement_reflns_used 40647
_cell_measurement_temperature 173(2)
_cell_measurement_theta_max 30.034
_cell_measurement_theta_min 0.998
_cell_volume 2393.2(17)
_computing_cell_refinement 'Denzo (Nonius B.V., 1998)'
_computing_data_collection 'Collect (Nonius B.V., 1998)'
_computing_data_reduction 'Denzo (Nonius B.V., 1998)'
_computing_molecular_graphics 'PLATON 98 (Spek, 1998)'
_computing_publication_material 'SHELXL-97 (Sheldrick, 1997)'
_computing_structure_refinement 'SHELXL-97 (Sheldrick, 1997)'
_computing_structure_solution 'SHELXS-97 (Sheldrick, 1997)'
_diffrn_ambient_temperature 173(2)
_diffrn_measured_fraction_theta_full 0.996
_diffrn_measured_fraction_theta_max 0.996
_diffrn_measurement_device_type KappaCCD
_diffrn_measurement_method '\p scans'
_diffrn_radiation_monochromator graphite
_diffrn_radiation_source 'fine-focus sealed tube'
_diffrn_radiation_type MoK\a
_diffrn_radiation_wavelength 0.71069
_diffrn_reflns_av_R_equivalents 0.0826
_diffrn_reflns_av_sigmaI/netI 0.1224
_diffrn_reflns_limit_h_max 12
_diffrn_reflns_limit_h_min -7
_diffrn_reflns_limit_k_max 23
_diffrn_reflns_limit_k_min -21
_diffrn_reflns_limit_l_max 19
_diffrn_reflns_limit_l_min -23
_diffrn_reflns_number 22453
_diffrn_reflns_theta_full 30.04
_diffrn_reflns_theta_max 30.04
_diffrn_reflns_theta_min 1.22
_exptl_absorpt_coefficient_mu 0.380
_exptl_absorpt_correction_T_max 0.966
_exptl_absorpt_correction_T_min 0.959
_exptl_absorpt_correction_type multi-scan
_exptl_absorpt_process_details
; 
 Denzo/Scalepack (Otwinowski & Minor, 1997) 
;
_exptl_crystal_colour ' brown'
_exptl_crystal_density_diffrn 1.261
_exptl_crystal_density_method 'not measured'
_exptl_crystal_description prism
_exptl_crystal_F_000 968
_exptl_crystal_size_max 0.10
_exptl_crystal_size_mid 0.10
_exptl_crystal_size_min 0.10
_refine_diff_density_max 0.466
_refine_diff_density_min -0.566
_refine_diff_density_rms 0.147
_refine_ls_extinction_method none
_refine_ls_goodness_of_fit_ref 1.180
_refine_ls_hydrogen_treatment constr
_refine_ls_matrix_type full
_refine_ls_number_parameters 280
_refine_ls_number_reflns 6979
_refine_ls_number_restraints 0
_refine_ls_restrained_S_all 1.180
_refine_ls_R_factor_all 0.1726
_refine_ls_R_factor_gt 0.1008
_refine_ls_shift/su_max 0.000
_refine_ls_shift/su_mean 0.000
_refine_ls_structure_factor_coef Fsqd
_refine_ls_weighting_details 'calc w=1/[\s^2^(Fo^2^)+(0.0504P)^2^+1.2693P] where P=(Fo^2^+2Fc^2^)/3'
_refine_ls_weighting_scheme calc
_refine_ls_wR_factor_gt 0.1524
_refine_ls_wR_factor_ref 0.1724
_reflns_number_gt 4426
_reflns_number_total 6979
_reflns_threshold_expression >2sigma(I)
_cod_data_source_file ic060809ysup1.cif
_cod_data_source_block 10
_cod_original_sg_symbol_H-M 'P 21/a'
_cod_database_code 4332757

loop_
_symmetry_equiv_pos_as_xyz
'x, y, z'
'-x+1/2, y+1/2, -z'
'-x, -y, -z'
'x-1/2, -y-1/2, z'

loop_
_atom_site_label
_atom_site_type_symbol
_atom_site_fract_x
_atom_site_fract_y
_atom_site_fract_z
_atom_site_U_iso_or_equiv
_atom_site_adp_type
_atom_site_occupancy
_atom_site_symmetry_multiplicity
_atom_site_calc_flag
Ti Ti 0.47556(5) -0.06034(3) 0.24600(3) 0.02425(15) Uani 1 1 d
N2 N 0.3707(3) -0.12830(15) 0.31677(14) 0.0287(6) Uani 1 1 d
N4 N 0.6676(3) -0.02303(16) 0.31857(15) 0.0314(6) Uani 1 1 d
N3 N 0.5892(2) -0.13655(14) 0.18847(14) 0.0277(5) Uani 1 1 d
N5 N 0.2772(3) -0.03497(15) 0.17106(14) 0.0291(6) Uani 1 1 d
C14 C 0.3427(3) 0.02366(18) 0.13118(17) 0.0277(6) Uani 1 1 d
C15 C 0.5848(3) 0.09396(17) 0.11898(17) 0.0285(7) Uani 1 1 d
C4 C 0.5964(3) 0.03575(18) 0.35512(17) 0.0294(7) Uani 1 1 d
N1 N 0.4488(3) 0.04469(15) 0.33002(15) 0.0310(6) Uani 1 1 d
C20 C 0.6862(4) 0.1386(2) 0.16946(18) 0.0362(7) Uani 1 1 d
H20 H 0.6871 0.1310 0.2260 0.043 Uiso 1 1 calc
N6 N 0.4911(3) 0.03562(15) 0.15271(14) 0.0287(6) Uani 1 1 d
C5 C 0.3459(3) 0.09939(18) 0.36203(18) 0.0302(7) Uani 1 1 d
C23 C 0.4382(4) -0.1974(2) 0.3572(2) 0.0440(9) Uani 1 1 d
H23A H 0.4480 -0.1875 0.4152 0.066 Uiso 1 1 calc
H23B H 0.5414 -0.2078 0.3377 0.066 Uiso 1 1 calc
H23C H 0.3710 -0.2440 0.3461 0.066 Uiso 1 1 calc
C12 C 0.0731(4) 0.0383(2) 0.1049(2) 0.0444(9) Uani 1 1 d
H12A H 0.0357 0.0773 0.1440 0.053 Uiso 1 1 calc
H12B H -0.0077 0.0316 0.0604 0.053 Uiso 1 1 calc
C16 C 0.5860(3) 0.10694(19) 0.03634(18) 0.0336(7) Uani 1 1 d
H16 H 0.5172 0.0775 0.0007 0.040 Uiso 1 1 calc
C17 C 0.6865(4) 0.1623(2) 0.00580(19) 0.0402(8) Uani 1 1 d
H17 H 0.6860 0.1704 -0.0506 0.048 Uiso 1 1 calc
C24 C 0.2171(3) -0.1094(2) 0.34458(18) 0.0364(8) Uani 1 1 d
H24A H 0.1468 -0.1548 0.3336 0.055 Uiso 1 1 calc
H24B H 0.1753 -0.0619 0.3163 0.055 Uiso 1 1 calc
H24C H 0.2262 -0.0989 0.4025 0.055 Uiso 1 1 calc
C11 C 0.1129(3) -0.0418(2) 0.14537(19) 0.0362(8) Uani 1 1 d
H11A H 0.0492 -0.0506 0.1920 0.043 Uiso 1 1 calc
H11B H 0.0952 -0.0867 0.1071 0.043 Uiso 1 1 calc
C19 C 0.7862(4) 0.1940(2) 0.1382(2) 0.0437(8) Uani 1 1 d
H19 H 0.8544 0.2242 0.1736 0.052 Uiso 1 1 calc
C22 C 0.5560(4) -0.2208(2) 0.1754(2) 0.0393(8) Uani 1 1 d
H22A H 0.5458 -0.2317 0.1175 0.059 Uiso 1 1 calc
H22B H 0.4586 -0.2346 0.1994 0.059 Uiso 1 1 calc
H22C H 0.6413 -0.2529 0.2003 0.059 Uiso 1 1 calc
C1 C 0.8339(4) -0.0235(2) 0.3423(2) 0.0438(9) Uani 1 1 d
H1A H 0.8950 -0.0040 0.2979 0.053 Uiso 1 1 calc
H1B H 0.8692 -0.0782 0.3572 0.053 Uiso 1 1 calc
C8 C 0.1256(4) 0.2054(2) 0.4194(2) 0.0498(9) Uani 1 1 d
H8 H 0.0511 0.2412 0.4389 0.060 Uiso 1 1 calc
C7 C 0.2267(4) 0.1652(2) 0.4712(2) 0.0479(9) Uani 1 1 d
H7 H 0.2221 0.1735 0.5274 0.058 Uiso 1 1 calc
C2 C 0.8529(4) 0.0322(2) 0.4140(2) 0.0499(10) Uani 1 1 d
H2A H 0.9459 0.0665 0.4101 0.060 Uiso 1 1 calc
H2B H 0.8645 0.0012 0.4646 0.060 Uiso 1 1 calc
C13 C 0.2280(3) 0.0654(2) 0.07306(18) 0.0360(7) Uani 1 1 d
H13A H 0.2385 0.0473 0.0171 0.043 Uiso 1 1 calc
H13B H 0.2399 0.1243 0.0758 0.043 Uiso 1 1 calc
C6 C 0.3357(4) 0.1127(2) 0.44388(19) 0.0396(8) Uani 1 1 d
H6 H 0.4043 0.0854 0.4814 0.048 Uiso 1 1 calc
C18 C 0.7877(4) 0.2058(2) 0.0566(2) 0.0419(8) Uani 1 1 d
H18 H 0.8573 0.2434 0.0355 0.050 Uiso 1 1 calc
C10 C 0.2422(4) 0.1404(2) 0.3098(2) 0.0434(8) Uani 1 1 d
H10 H 0.2458 0.1324 0.2536 0.052 Uiso 1 1 calc
C21 C 0.7379(3) -0.1156(2) 0.1567(2) 0.0413(8) Uani 1 1 d
H21A H 0.8222 -0.1437 0.1873 0.062 Uiso 1 1 calc
H21B H 0.7543 -0.0577 0.1613 0.062 Uiso 1 1 calc
H21C H 0.7372 -0.1314 0.1001 0.062 Uiso 1 1 calc
C3 C 0.7056(4) 0.0827(2) 0.4116(2) 0.0472(9) Uani 1 1 d
H3A H 0.6645 0.0873 0.4656 0.057 Uiso 1 1 calc
H3B H 0.7244 0.1370 0.3905 0.057 Uiso 1 1 calc
C9 C 0.1338(4) 0.1928(2) 0.3381(2) 0.0527(10) Uani 1 1 d
H9 H 0.0644 0.2203 0.3011 0.063 Uiso 1 1 calc

loop_
_atom_site_aniso_label
_atom_site_aniso_U_11
_atom_site_aniso_U_22
_atom_site_aniso_U_33
_atom_site_aniso_U_23
_atom_site_aniso_U_13
_atom_site_aniso_U_12
Ti 0.0185(2) 0.0223(3) 0.0321(3) -0.0004(2) 0.00363(19) -0.0004(2)
N2 0.0256(12) 0.0297(15) 0.0314(13) -0.0004(11) 0.0065(10) 0.0001(10)
N4 0.0228(12) 0.0310(15) 0.0401(15) -0.0020(12) 0.0006(10) 0.0022(11)
N3 0.0217(12) 0.0256(14) 0.0364(14) 0.0014(11) 0.0066(10) 0.0006(10)
N5 0.0210(12) 0.0316(15) 0.0348(14) -0.0020(11) 0.0031(10) -0.0011(10)
C14 0.0263(15) 0.0261(17) 0.0309(16) -0.0041(13) 0.0034(12) 0.0039(12)
C15 0.0284(15) 0.0224(16) 0.0353(17) 0.0015(13) 0.0054(12) 0.0043(12)
C4 0.0288(16) 0.0282(17) 0.0309(16) 0.0005(13) -0.0006(12) -0.0027(12)
N1 0.0279(13) 0.0286(15) 0.0361(14) -0.0062(11) -0.0002(10) 0.0025(10)
C20 0.0387(17) 0.0331(19) 0.0370(18) 0.0056(15) 0.0036(14) -0.0051(14)
N6 0.0268(13) 0.0254(14) 0.0340(14) 0.0015(11) 0.0038(10) -0.0005(10)
C5 0.0290(15) 0.0238(17) 0.0384(17) -0.0075(14) 0.0059(13) -0.0044(13)
C23 0.047(2) 0.045(2) 0.0402(19) 0.0111(17) 0.0110(15) 0.0051(17)
C12 0.0287(17) 0.055(2) 0.049(2) -0.0039(17) -0.0043(14) 0.0087(16)
C16 0.0330(16) 0.0309(18) 0.0373(17) -0.0029(14) 0.0063(13) 0.0005(14)
C17 0.0450(19) 0.036(2) 0.0412(19) 0.0079(16) 0.0166(15) 0.0076(16)
C24 0.0301(16) 0.043(2) 0.0372(18) -0.0019(15) 0.0116(13) -0.0014(14)
C11 0.0196(14) 0.048(2) 0.0407(18) -0.0060(15) 0.0034(12) -0.0011(13)
C19 0.0417(19) 0.033(2) 0.056(2) 0.0012(17) 0.0018(15) -0.0114(15)
C22 0.0430(18) 0.0330(19) 0.0429(18) -0.0079(15) 0.0116(14) -0.0037(15)
C1 0.0255(16) 0.049(2) 0.056(2) 0.0035(18) -0.0039(14) -0.0001(15)
C8 0.045(2) 0.029(2) 0.077(3) -0.0168(19) 0.0198(19) 0.0008(16)
C7 0.052(2) 0.043(2) 0.051(2) -0.0168(18) 0.0257(17) -0.0098(18)
C2 0.0311(18) 0.057(2) 0.060(2) -0.0005(19) -0.0114(16) -0.0076(17)
C13 0.0343(16) 0.0365(19) 0.0368(17) 0.0040(15) -0.0022(13) 0.0049(15)
C6 0.0415(18) 0.036(2) 0.0420(19) -0.0030(16) 0.0091(14) -0.0052(15)
C18 0.0422(19) 0.0260(18) 0.059(2) 0.0113(17) 0.0161(16) -0.0018(15)
C10 0.0463(19) 0.042(2) 0.0415(19) -0.0071(16) -0.0005(15) 0.0115(16)
C21 0.0290(16) 0.038(2) 0.059(2) 0.0061(17) 0.0176(15) 0.0042(14)
C3 0.047(2) 0.045(2) 0.048(2) -0.0112(18) -0.0123(16) -0.0020(17)
C9 0.047(2) 0.044(2) 0.067(3) -0.004(2) 0.0017(18) 0.0136(17)

loop_
_atom_type_symbol
_atom_type_description
_atom_type_scat_dispersion_real
_atom_type_scat_dispersion_imag
_atom_type_scat_source
C C 0.0033 0.0016 'International Tables Vol C Tables 4.2.6.8 and 6.1.1.4'
H H 0.0000 0.0000 'International Tables Vol C Tables 4.2.6.8 and 6.1.1.4'
N N 0.0061 0.0033 'International Tables Vol C Tables 4.2.6.8 and 6.1.1.4'
Ti Ti 0.2776 0.4457 'International Tables Vol C Tables 4.2.6.8 and 6.1.1.4'

loop_
_geom_angle_atom_site_label_1
_geom_angle_atom_site_label_2
_geom_angle_atom_site_label_3
_geom_angle
N3 Ti N2 101.07(11)
N3 Ti N4 94.55(10)
N2 Ti N4 101.99(10)
N3 Ti N5 105.08(10)
N2 Ti N5 95.19(10)
N4 Ti N5 150.89(11)
N3 Ti N6 94.22(10)
N2 Ti N6 155.04(10)
N4 Ti N6 96.27(10)
N5 Ti N6 61.56(9)
N3 Ti N1 154.94(9)
N2 Ti N1 90.46(10)
N4 Ti N1 61.08(9)
N5 Ti N1 95.82(10)
N6 Ti N1 83.58(10)
C23 N2 C24 111.7(2)
C23 N2 Ti 125.10(19)
C24 N2 Ti 122.7(2)
C4 N4 C1 110.6(3)
C4 N4 Ti 96.70(17)
C1 N4 Ti 152.2(2)
C22 N3 C21 110.3(2)
C22 N3 Ti 128.57(19)
C21 N3 Ti 120.9(2)
C14 N5 C11 110.2(2)
C14 N5 Ti 95.32(17)
C11 N5 Ti 154.1(2)
N6 C14 N5 114.1(3)
N6 C14 C13 133.3(3)
N5 C14 C13 112.4(2)
C20 C15 C16 118.1(3)
C20 C15 N6 118.9(3)
C16 C15 N6 122.9(3)
N1 C4 N4 113.6(3)
N1 C4 C3 133.5(3)
N4 C4 C3 112.7(3)
C4 N1 C5 124.8(3)
C4 N1 Ti 88.58(18)
C5 N1 Ti 146.27(19)
C19 C20 C15 120.7(3)
C19 C20 H20 119.6
C15 C20 H20 119.6
C14 N6 C15 124.5(3)
C14 N6 Ti 88.92(18)
C15 N6 Ti 146.56(19)
C10 C5 C6 117.3(3)
C10 C5 N1 118.7(3)
C6 C5 N1 123.9(3)
N2 C23 H23A 109.5
N2 C23 H23B 109.5
H23A C23 H23B 109.5
N2 C23 H23C 109.5
H23A C23 H23C 109.5
H23B C23 H23C 109.5
C11 C12 C13 103.7(2)
C11 C12 H12A 111.0
C13 C12 H12A 111.0
C11 C12 H12B 111.0
C13 C12 H12B 111.0
H12A C12 H12B 109.0
C17 C16 C15 120.7(3)
C17 C16 H16 119.6
C15 C16 H16 119.6
C18 C17 C16 120.6(3)
C18 C17 H17 119.7
C16 C17 H17 119.7
N2 C24 H24A 109.5
N2 C24 H24B 109.5
H24A C24 H24B 109.5
N2 C24 H24C 109.5
H24A C24 H24C 109.5
H24B C24 H24C 109.5
N5 C11 C12 104.3(3)
N5 C11 H11A 110.9
C12 C11 H11A 110.9
N5 C11 H11B 110.9
C12 C11 H11B 110.9
H11A C11 H11B 108.9
C18 C19 C20 120.8(3)
C18 C19 H19 119.6
C20 C19 H19 119.6
N3 C22 H22A 109.5
N3 C22 H22B 109.5
H22A C22 H22B 109.5
N3 C22 H22C 109.5
H22A C22 H22C 109.5
H22B C22 H22C 109.5
N4 C1 C2 105.4(3)
N4 C1 H1A 110.7
C2 C1 H1A 110.7
N4 C1 H1B 110.7
C2 C1 H1B 110.7
H1A C1 H1B 108.8
C7 C8 C9 118.5(3)
C7 C8 H8 120.7
C9 C8 H8 120.7
C8 C7 C6 121.5(3)
C8 C7 H7 119.2
C6 C7 H7 119.2
C1 C2 C3 105.8(3)
C1 C2 H2A 110.6
C3 C2 H2A 110.6
C1 C2 H2B 110.6
C3 C2 H2B 110.6
H2A C2 H2B 108.7
C14 C13 C12 100.8(3)
C14 C13 H13A 111.6
C12 C13 H13A 111.6
C14 C13 H13B 111.6
C12 C13 H13B 111.6
H13A C13 H13B 109.4
C7 C6 C5 120.7(3)
C7 C6 H6 119.6
C5 C6 H6 119.6
C19 C18 C17 119.1(3)
C19 C18 H18 120.5
C17 C18 H18 120.5
C9 C10 C5 121.3(3)
C9 C10 H10 119.4
C5 C10 H10 119.4
N3 C21 H21A 109.5
N3 C21 H21B 109.5
H21A C21 H21B 109.5
N3 C21 H21C 109.5
H21A C21 H21C 109.5
H21B C21 H21C 109.5
C4 C3 C2 102.3(3)
C4 C3 H3A 111.3
C2 C3 H3A 111.3
C4 C3 H3B 111.3
C2 C3 H3B 111.3
H3A C3 H3B 109.2
C8 C9 C10 120.6(3)
C8 C9 H9 119.7
C10 C9 H9 119.7

loop_
_geom_bond_atom_site_label_1
_geom_bond_atom_site_label_2
_geom_bond_distance
Ti N3 1.902(2)
Ti N2 1.906(2)
Ti N4 2.081(3)
Ti N5 2.094(3)
Ti N6 2.244(2)
Ti N1 2.267(2)
N2 C23 1.441(4)
N2 C24 1.463(4)
N4 C4 1.326(4)
N4 C1 1.461(4)
N3 C22 1.450(4)
N3 C21 1.458(4)
N5 C14 1.329(4)
N5 C11 1.456(4)
C14 N6 1.320(4)
C14 C13 1.510(4)
C15 C20 1.390(4)
C15 C16 1.396(4)
C15 N6 1.405(4)
C4 N1 1.321(4)
C4 C3 1.508(4)
N1 C5 1.402(4)
C20 C19 1.389(4)
C20 H20 0.9500
C5 C10 1.387(4)
C5 C6 1.391(4)
C23 H23A 0.9800
C23 H23B 0.9800
C23 H23C 0.9800
C12 C11 1.529(5)
C12 C13 1.534(4)
C12 H12A 0.9900
C12 H12B 0.9900
C16 C17 1.385(4)
C16 H16 0.9500
C17 C18 1.383(5)
C17 H17 0.9500
C24 H24A 0.9800
C24 H24B 0.9800
C24 H24C 0.9800
C11 H11A 0.9900
C11 H11B 0.9900
C19 C18 1.376(5)
C19 H19 0.9500
C22 H22A 0.9800
C22 H22B 0.9800
C22 H22C 0.9800
C1 C2 1.516(5)
C1 H1A 0.9900
C1 H1B 0.9900
C8 C7 1.363(5)
C8 C9 1.378(5)
C8 H8 0.9500
C7 C6 1.383(5)
C7 H7 0.9500
C2 C3 1.522(5)
C2 H2A 0.9900
C2 H2B 0.9900
C13 H13A 0.9900
C13 H13B 0.9900
C6 H6 0.9500
C18 H18 0.9500
C10 C9 1.384(5)
C10 H10 0.9500
C21 H21A 0.9800
C21 H21B 0.9800
C21 H21C 0.9800
C3 H3A 0.9900
C3 H3B 0.9900
C9 H9 0.9500

loop_
_geom_torsion_atom_site_label_1
_geom_torsion_atom_site_label_2
_geom_torsion_atom_site_label_3
_geom_torsion_atom_site_label_4
_geom_torsion
N3 Ti N2 C23 39.9(3)
N4 Ti N2 C23 -57.2(3)
N5 Ti N2 C23 146.4(3)
N6 Ti N2 C23 166.6(2)
N1 Ti N2 C23 -117.7(3)
N3 Ti N2 C24 -148.6(2)
N4 Ti N2 C24 114.3(2)
N5 Ti N2 C24 -42.1(2)
N6 Ti N2 C24 -21.8(4)
N1 Ti N2 C24 53.8(2)
N3 Ti N4 C4 174.62(19)
N2 Ti N4 C4 -83.0(2)
N5 Ti N4 C4 41.8(3)
N6 Ti N4 C4 79.86(19)
N1 Ti N4 C4 0.76(17)
N3 Ti N4 C1 5.4(5)
N2 Ti N4 C1 107.8(5)
N5 Ti N4 C1 -127.4(4)
N6 Ti N4 C1 -89.3(5)
N1 Ti N4 C1 -168.4(5)
N2 Ti N3 C22 24.0(3)
N4 Ti N3 C22 127.1(3)
N5 Ti N3 C22 -74.6(3)
N6 Ti N3 C22 -136.2(2)
N1 Ti N3 C22 139.9(3)
N2 Ti N3 C21 -150.1(2)
N4 Ti N3 C21 -46.9(2)
N5 Ti N3 C21 111.4(2)
N6 Ti N3 C21 49.7(2)
N1 Ti N3 C21 -34.2(4)
N3 Ti N5 C14 -88.18(19)
N2 Ti N5 C14 168.87(18)
N4 Ti N5 C14 42.6(3)
N6 Ti N5 C14 -1.57(16)
N1 Ti N5 C14 77.88(18)
N3 Ti N5 C11 101.7(5)
N2 Ti N5 C11 -1.3(5)
N4 Ti N5 C11 -127.6(4)
N6 Ti N5 C11 -171.7(5)
N1 Ti N5 C11 -92.3(5)
C11 N5 C14 N6 178.0(2)
Ti N5 C14 N6 2.6(3)
C11 N5 C14 C13 0.8(3)
Ti N5 C14 C13 -174.6(2)
C1 N4 C4 N1 173.4(3)
Ti N4 C4 N1 -1.2(3)
C1 N4 C4 C3 -1.7(4)
Ti N4 C4 C3 -176.4(2)
N4 C4 N1 C5 176.3(3)
C3 C4 N1 C5 -10.0(5)
N4 C4 N1 Ti 1.1(3)
C3 C4 N1 Ti 174.9(3)
N3 Ti N1 C4 -15.3(3)
N2 Ti N1 C4 102.71(18)
N4 Ti N1 C4 -0.76(17)
N5 Ti N1 C4 -162.02(18)
N6 Ti N1 C4 -101.57(18)
N3 Ti N1 C5 171.9(3)
N2 Ti N1 C5 -70.1(4)
N4 Ti N1 C5 -173.6(4)
N5 Ti N1 C5 25.2(4)
N6 Ti N1 C5 85.6(4)
C16 C15 C20 C19 -0.4(5)
N6 C15 C20 C19 176.8(3)
N5 C14 N6 C15 179.8(3)
C13 C14 N6 C15 -3.7(5)
N5 C14 N6 Ti -2.4(2)
C13 C14 N6 Ti 174.1(3)
C20 C15 N6 C14 137.5(3)
C16 C15 N6 C14 -45.5(4)
C20 C15 N6 Ti -38.5(5)
C16 C15 N6 Ti 138.5(3)
N3 Ti N6 C14 106.45(18)
N2 Ti N6 C14 -21.5(3)
N4 Ti N6 C14 -158.49(17)
N5 Ti N6 C14 1.58(16)
N1 Ti N6 C14 -98.62(18)
N3 Ti N6 C15 -76.9(4)
N2 Ti N6 C15 155.2(3)
N4 Ti N6 C15 18.2(4)
N5 Ti N6 C15 178.3(4)
N1 Ti N6 C15 78.1(3)
C4 N1 C5 C10 139.5(3)
Ti N1 C5 C10 -49.2(5)
C4 N1 C5 C6 -43.6(4)
Ti N1 C5 C6 127.6(3)
C20 C15 C16 C17 0.5(4)
N6 C15 C16 C17 -176.5(3)
C15 C16 C17 C18 0.0(5)
C14 N5 C11 C12 -18.6(3)
Ti N5 C11 C12 150.9(4)
C13 C12 C11 N5 28.3(3)
C15 C20 C19 C18 -0.3(5)
C4 N4 C1 C2 12.5(4)
Ti N4 C1 C2 -179.0(4)
C9 C8 C7 C6 -0.1(6)
N4 C1 C2 C3 -18.0(4)
N6 C14 C13 C12 -159.4(3)
N5 C14 C13 C12 17.1(3)
C11 C12 C13 C14 -26.7(3)
C8 C7 C6 C5 0.3(5)
C10 C5 C6 C7 -0.4(5)
N1 C5 C6 C7 -177.3(3)
C20 C19 C18 C17 0.8(5)
C16 C17 C18 C19 -0.6(5)
C6 C5 C10 C9 0.4(5)
N1 C5 C10 C9 177.4(3)
N1 C4 C3 C2 176.5(3)
N4 C4 C3 C2 -9.6(4)
C1 C2 C3 C4 16.4(4)
C7 C8 C9 C10 0.1(6)
C5 C10 C9 C8 -0.3(6)
